data_7132856
loop_
_publ_author_name
'Liu, Fangcheng'
'Han, Shicheng'
'Dong, Liwei'
'Fang, Xikui'

_publ_section_title
;
 Functionalized polyoxometalates enable fast ion transport in solid-state
 batteries at room temperature.
;
_journal_issue 31
_journal_name_full 'Chemical communications (Cambridge, England)'
_journal_page_first 4198
_journal_page_last 4201
_journal_paper_doi 10.1039/d4cc00896k
_journal_volume 60
_journal_year 2024
_chemical_formula_sum 'C27 H50 Mn3 N6 O53 P W9'
_chemical_formula_weight 3157.17
_space_group_crystal_system trigonal
_space_group_IT_number 159
_space_group_name_Hall 'P 3 -2c'
_space_group_name_H-M_alt 'P 3 1 c'
_atom_sites_solution_hydrogens geom
_audit_creation_method SHELXL-2017/1
_audit_update_record
;
2024-01-22 deposited with the CCDC.	2024-03-15 downloaded from the CCDC.
;
_cell_angle_alpha 90
_cell_angle_beta 90
_cell_angle_gamma 120
_cell_formula_units_Z 4
_cell_length_a 18.9481(5)
_cell_length_b 18.9481(5)
_cell_length_c 29.4882(12)
_cell_measurement_reflns_used 9140
_cell_measurement_temperature 193(2)
_cell_measurement_theta_max 59.32
_cell_measurement_theta_min 2.34
_cell_volume 9168.8(5)
_computing_cell_refinement 'Bruker APEX3'
_computing_data_collection 'Bruker APEX3'
_computing_data_reduction 'Bruker APEX3'
_computing_molecular_graphics 'Bruker SHELXTL'
_computing_publication_material 'Bruker SHELXTL'
_computing_structure_refinement 'SHELXL-2018/3 (Sheldrick, 2018)'
_computing_structure_solution 'SHELXT 2014/5 (Sheldrick, 2014)'
_diffrn_ambient_temperature 193(2)
_diffrn_measured_fraction_theta_full 0.998
_diffrn_measured_fraction_theta_max 0.985
_diffrn_measurement_device_type 'Bruker APEX-II CCD'
_diffrn_measurement_method '\f and \w scans'
_diffrn_radiation_type GaK\a
_diffrn_radiation_wavelength 1.34139
_diffrn_reflns_av_R_equivalents 0.0430
_diffrn_reflns_av_unetI/netI 0.0368
_diffrn_reflns_Laue_measured_fraction_full 0.998
_diffrn_reflns_Laue_measured_fraction_max 0.985
_diffrn_reflns_limit_h_max 24
_diffrn_reflns_limit_h_min -23
_diffrn_reflns_limit_k_max 24
_diffrn_reflns_limit_k_min -23
_diffrn_reflns_limit_l_max 37
_diffrn_reflns_limit_l_min -33
_diffrn_reflns_number 60704
_diffrn_reflns_point_group_measured_fraction_full 0.925
_diffrn_reflns_point_group_measured_fraction_max 0.845
_diffrn_reflns_theta_full 53.594
_diffrn_reflns_theta_max 60.354
_diffrn_reflns_theta_min 2.342
_exptl_absorpt_coefficient_mu 16.727
_exptl_absorpt_correction_T_max 0.7518
_exptl_absorpt_correction_T_min 0.4012
_exptl_absorpt_correction_type multi-scan
_exptl_absorpt_process_details 'Bruker APEX3'
_exptl_crystal_colour brown
_exptl_crystal_density_diffrn 2.287
_exptl_crystal_density_method 'not measured'
_exptl_crystal_description prismatic
_exptl_crystal_F_000 5736
_exptl_crystal_size_max 0.560
_exptl_crystal_size_mid 0.200
_exptl_crystal_size_min 0.200
_refine_diff_density_max 1.348
_refine_diff_density_min -1.324
_refine_diff_density_rms 0.216
_refine_ls_abs_structure_details
; 
 Flack x determined using 4274 quotients [(I+)-(I-)]/[(I+)+(I-)] 
 (Parsons, Flack and Wagner, Acta Cryst. B69 (2013) 249-259). 
;
_refine_ls_abs_structure_Flack 0.060(6)
_refine_ls_extinction_method none
_refine_ls_goodness_of_fit_ref 1.073
_refine_ls_hydrogen_treatment constr
_refine_ls_matrix_type full
_refine_ls_number_parameters 559
_refine_ls_number_reflns 11811
_refine_ls_number_restraints 13
_refine_ls_restrained_S_all 1.073
_refine_ls_R_factor_all 0.0427
_refine_ls_R_factor_gt 0.0381
_refine_ls_shift/su_max 0.002
_refine_ls_shift/su_mean 0.000
_refine_ls_structure_factor_coef Fsqd
_refine_ls_weighting_details 'w=1/[\s^2^(Fo^2^)+(0.0702P)^2^+31.3994P] where P=(Fo^2^+2Fc^2^)/3'
_refine_ls_weighting_scheme calc
_refine_ls_wR_factor_gt 0.1083
_refine_ls_wR_factor_ref 0.1111
_reflns_Friedel_coverage 0.714
_reflns_Friedel_fraction_full 0.851
_reflns_Friedel_fraction_max 0.705
_reflns_number_gt 10931
_reflns_number_total 11811
_reflns_threshold_expression 'I > 2\s(I)'
_cod_data_source_file d4cc00896k2.cif
_cod_data_source_block LFC02
_cod_depositor_comments 'Adding full bibliography for 7132856.cif.'
_cod_original_cell_volume 9168.7(6)
_cod_database_code 7132856
_shelx_shelxl_version_number 2017/1
_shelx_space_group_comment
; 
The symmetry employed for this shelxl refinement is uniquely defined 
by the following loop, which should always be used as a source of 
symmetry information in preference to the above space-group names. 
They are only intended as comments. 
;
_shelx_estimated_absorpt_t_min 0.038
_shelx_estimated_absorpt_t_max 0.135
_exptl_absorpt_special_details SADABS-2012/1

loop_
_space_group_symop_operation_xyz
'x, y, z'
'-y, x-y, z'
'-x+y, -x, z'
'y, x, z+1/2'
'x-y, -y, z+1/2'
'-x, -x+y, z+1/2'

loop_
_atom_site_label
_atom_site_type_symbol
_atom_site_fract_x
_atom_site_fract_y
_atom_site_fract_z
_atom_site_U_iso_or_equiv
_atom_site_adp_type
_atom_site_occupancy
_atom_site_site_symmetry_order
_atom_site_calc_flag
_atom_site_refinement_flags_posn
_atom_site_refinement_flags_adp
_atom_site_refinement_flags_occupancy
_atom_site_disorder_assembly
_atom_site_disorder_group
C1 C 0.8080(9) 0.9019(9) 1.0252(5) 0.033(3) Uani 1 1 d . . . . .
C2 C 0.8713(9) 0.8992(8) 0.9965(5) 0.030(3) Uani 1 1 d . . . . .
C3 C 0.7595(11) 0.8478(11) 1.0583(6) 0.045(4) Uani 1 1 d . . . . .
H3 H 0.765592 0.802613 1.066560 0.054 Uiso 1 1 calc R U . . .
C4 C 0.7001(13) 0.8617(14) 1.0798(6) 0.061(6) Uani 1 1 d . . . . .
H4 H 0.663139 0.823013 1.100909 0.073 Uiso 1 1 calc R U . . .
C5 C 0.6960(10) 0.9278(12) 1.0706(6) 0.048(4) Uani 1 1 d . . . . .
H5 H 0.658954 0.938911 1.086363 0.057 Uiso 1 1 calc R U . . .
C6 C 0.7485(9) 0.9825(11) 1.0362(5) 0.040(4) Uani 1 1 d . . . . .
C7 C 0.7488(10) 1.0606(11) 1.0205(6) 0.043(4) Uani 1 1 d . . . . .
C9 C 0.8106(9) 0.5086(8) 0.8336(5) 0.033(3) Uani 1 1 d . . . . .
C10 C 0.8219(12) 0.5593(11) 0.8700(6) 0.046(4) Uani 1 1 d . . . . .
H10 H 0.778818 0.567532 0.879832 0.055 Uiso 1 1 calc R U . . .
C11 C 0.8943(11) 0.5967(11) 0.8913(6) 0.048(4) Uani 1 1 d . . . . .
H11 H 0.904443 0.634205 0.915152 0.058 Uiso 1 1 calc R U . . .
C12 C 0.9536(11) 0.5794(12) 0.8776(7) 0.054(5) Uani 1 1 d . . . . .
H12 H 1.004583 0.603895 0.892790 0.065 Uiso 1 1 calc R U . . .
C13 C 0.9394(10) 0.5268(10) 0.8421(6) 0.039(3) Uani 1 1 d . . . . .
C14 C 0.9975(11) 0.5030(12) 0.8240(8) 0.059(5) Uani 1 1 d . . . . .
C15 C 0.7312(9) 0.2635(9) 0.8030(6) 0.037(4) Uani 1 1 d . . . . .
Mn1 Mn 0.84666(13) 0.41079(13) 0.76756(7) 0.0301(5) Uani 1 1 d . . . . .
Mn2 Mn 0.87055(13) 1.04567(13) 0.96269(7) 0.0272(4) Uani 1 1 d . . . . .
N1 N 0.8006(7) 0.9673(7) 1.0148(4) 0.029(2) Uani 1 1 d . . . . .
N2 N 0.8695(7) 0.4926(8) 0.8206(4) 0.033(3) Uani 1 1 d . . . . .
O1 O 0.6134(5) 0.2439(6) 0.6735(3) 0.0260(19) Uani 1 1 d . . . . .
O2 O 0.666667 0.333333 0.6048(5) 0.026(3) Uani 1 3 d S T P . .
O3 O 0.6540(7) 0.1757(6) 0.5998(3) 0.037(2) Uani 1 1 d . . . . .
O4 O 0.7445(8) 0.2178(8) 0.5188(4) 0.046(3) Uani 1 1 d . . . . .
O5 O 0.7592(7) 0.3685(7) 0.5347(3) 0.041(3) Uani 1 1 d . . . . .
O6 O 0.8020(7) 0.3017(7) 0.6008(3) 0.037(2) Uani 1 1 d . . . . .
O7 O 0.9096(7) 0.2827(7) 0.6562(4) 0.043(3) Uani 1 1 d . . . . .
O8 O 0.9057(6) 0.4263(6) 0.6488(3) 0.032(2) Uani 1 1 d . . . . .
O9 O 0.9539(7) 0.5935(6) 0.6515(4) 0.039(2) Uani 1 1 d . . . . .
O10 O 0.7885(6) 0.5330(6) 0.6739(3) 0.033(2) Uani 1 1 d . . . . .
O11 O 0.8533(6) 0.3397(6) 0.7245(3) 0.030(2) Uani 1 1 d . . . . .
O12 O 0.8855(6) 0.4930(6) 0.7234(4) 0.032(2) Uani 1 1 d . . . . .
O13 O 0.9699(7) 0.4492(7) 0.7926(4) 0.045(3) Uani 1 1 d . . . . .
O14 O 0.8033(6) 0.3257(6) 0.8131(3) 0.033(2) Uani 1 1 d . . . . .
O15 O 0.7403(6) 0.4272(6) 0.7714(3) 0.033(2) Uani 1 1 d . . . . .
O19 O 0.8049(6) 0.8646(6) 0.8690(3) 0.031(2) Uani 1 1 d . . . . .
O20 O 0.8282(6) 0.9500(6) 0.7953(3) 0.031(2) Uani 1 1 d . . . . .
O21 O 1.0863(5) 1.0623(5) 0.8705(3) 0.0210(17) Uani 1 1 d . . . . .
O22 O 1.000000 1.000000 0.8015(5) 0.023(3) Uani 1 3 d S T P . .
O23 O 0.8662(6) 0.8351(6) 0.7972(3) 0.031(2) Uani 1 1 d . . . . .
O24 O 0.9361(7) 1.0258(6) 0.7300(3) 0.034(2) Uani 1 1 d . . . . .
O25 O 0.8121(7) 0.8664(7) 0.7143(3) 0.039(2) Uani 1 1 d . . . . .
O26 O 0.9391(7) 1.2363(7) 0.8521(4) 0.037(2) Uani 1 1 d . . . . .
O27 O 0.8351(6) 1.0698(6) 0.8444(3) 0.029(2) Uani 1 1 d . . . . .
O28 O 0.6930(6) 0.9136(6) 0.8465(3) 0.035(2) Uani 1 1 d . . . . .
O29 O 0.9215(6) 1.1331(6) 0.9204(3) 0.031(2) Uani 1 1 d . . . . .
O30 O 0.7927(5) 0.9788(6) 0.9192(3) 0.0276(19) Uani 1 1 d . . . . .
O31 O 0.9010(6) 0.9456(6) 0.9654(3) 0.032(2) Uani 1 1 d . . . . .
O33 O 0.9552(6) 1.1118(7) 1.0073(3) 0.035(2) Uani 1 1 d . . . . .
O34 O 0.7965(7) 1.0966(7) 0.9888(4) 0.039(2) Uani 1 1 d . . . . .
O35 O 0.7027(9) 1.0801(9) 1.0386(6) 0.071(4) Uani 1 1 d . U . . .
O36 O 1.0700(9) 0.5374(12) 0.8399(6) 0.088(6) Uani 1 1 d . U . . .
O1W O 0.666667 0.333333 0.8848(10) 0.058(8) Uiso 0.75 3 d S . P A 1
O2W O 0.000000 0.000000 0.6392(12) 0.048(8) Uiso 0.6 3 d S . P B 1
O3W O 0.7191(13) 0.1012(13) 0.4499(7) 0.036(5) Uiso 0.5 1 d . . P C 1
O4W O 0.9449(15) 0.4413(14) 0.5480(8) 0.047(6) Uiso 0.5 1 d . . P D 1
O5W O 0.824(5) 0.163(5) 0.763(2) 0.069(19) Uiso 0.25 1 d . . P E 3
O16W O 0.724(3) 0.038(3) 0.7591(16) 0.042(10) Uiso 0.25 1 d . . P F 3
O6W O 0.8071(10) 0.0754(10) 0.7432(6) 0.022(3) Uiso 0.5 1 d . . P G 2
O7W O -0.087(2) -0.037(2) 0.6213(13) 0.029(8) Uiso 0.25 1 d . . P H 2
O8W O 0.9329(16) 0.3694(16) 0.9036(9) 0.055(6) Uiso 0.5 1 d . . P I 1
O9W O 0.922(3) 0.271(3) 0.9733(14) 0.037(9) Uiso 0.25 1 d . . P J 1
O10W O 0.807(3) 0.374(3) 0.9373(15) 0.039(10) Uiso 0.25 1 d . . P K 1
O11W O 0.077(2) 0.300(2) 0.9533(13) 0.030(8) Uiso 0.25 1 d . . P L 1
O12W O 0.8184(17) 0.0785(17) 0.6928(9) 0.055(6) Uiso 0.5 1 d . . P M 1
O13W O 0.795(5) 0.135(5) 0.756(3) 0.08(2) Uiso 0.25 1 d . . P N 1
O14W O 0.777(3) 0.718(3) 0.1408(17) 0.049(11) Uiso 0.25 1 d . . P O 1
O15W O 0.894(2) 0.237(2) 0.7644(10) 0.074(8) Uiso 0.5 1 d . . P P 1
P1 P 0.666667 0.333333 0.6584(2) 0.0271(12) Uani 1 3 d S T P . .
P2 P 1.000000 1.000000 0.8549(2) 0.0241(11) Uani 1 3 d S T P . .
W1 W 0.94426(4) 1.15010(4) 0.86077(2) 0.02691(15) Uani 1 1 d . . . . .
W2 W 0.79468(4) 0.95650(4) 0.85863(2) 0.02744(15) Uani 1 1 d . . . . .
W3 W 0.83995(4) 0.31424(4) 0.66463(2) 0.03007(16) Uani 1 1 d . . . . .
W4 W 0.88338(4) 0.91645(4) 0.75601(2) 0.02876(15) Uani 1 1 d . . . . .
W5 W 0.86835(4) 0.50184(4) 0.66287(2) 0.02982(16) Uani 1 1 d . . . . .
W6 W 0.71386(5) 0.26123(5) 0.55979(2) 0.03650(18) Uani 1 1 d . . . . .

loop_
_atom_site_aniso_label
_atom_site_aniso_U_11
_atom_site_aniso_U_22
_atom_site_aniso_U_33
_atom_site_aniso_U_23
_atom_site_aniso_U_13
_atom_site_aniso_U_12
C1 0.028(7) 0.039(8) 0.028(7) -0.004(6) -0.005(6) 0.015(6)
C2 0.037(8) 0.019(6) 0.029(7) 0.000(6) -0.001(6) 0.011(6)
C3 0.047(10) 0.050(10) 0.036(8) 0.000(7) 0.002(7) 0.024(8)
C4 0.052(11) 0.076(14) 0.042(10) 0.031(10) 0.020(9) 0.023(10)
C5 0.042(9) 0.068(12) 0.039(9) 0.002(9) 0.016(7) 0.031(9)
C6 0.026(7) 0.059(10) 0.036(8) 0.011(7) 0.014(6) 0.022(7)
C7 0.043(9) 0.051(10) 0.040(8) 0.002(7) 0.015(7) 0.027(8)
C9 0.035(7) 0.021(6) 0.027(7) -0.003(5) -0.004(6) 0.002(6)
C10 0.058(11) 0.051(10) 0.041(9) -0.006(8) -0.004(8) 0.038(9)
C11 0.053(10) 0.045(9) 0.040(9) -0.015(8) -0.013(8) 0.020(8)
C12 0.041(9) 0.051(11) 0.060(11) -0.019(9) -0.013(8) 0.015(8)
C13 0.036(8) 0.034(8) 0.050(9) -0.006(7) -0.012(7) 0.020(7)
C14 0.038(9) 0.054(11) 0.079(14) 0.003(10) -0.020(10) 0.018(9)
C15 0.029(7) 0.027(7) 0.050(10) 0.003(7) 0.010(7) 0.011(6)
Mn1 0.0306(11) 0.0279(10) 0.0309(11) -0.0031(9) -0.0010(9) 0.0139(9)
Mn2 0.0297(11) 0.0310(11) 0.0228(10) 0.0026(8) 0.0036(8) 0.0166(9)
N1 0.028(6) 0.037(6) 0.024(6) 0.001(5) -0.002(5) 0.017(5)
N2 0.032(6) 0.035(6) 0.028(6) -0.003(5) -0.004(5) 0.014(5)
O1 0.023(4) 0.028(5) 0.024(4) 0.004(4) -0.004(4) 0.010(4)
O2 0.032(5) 0.032(5) 0.012(7) 0.000 0.000 0.016(2)
O3 0.043(6) 0.037(6) 0.033(5) -0.007(5) -0.007(5) 0.023(5)
O4 0.056(7) 0.053(7) 0.036(6) 0.000(5) 0.007(5) 0.032(6)
O5 0.055(7) 0.053(7) 0.021(5) -0.002(5) 0.006(5) 0.031(6)
O6 0.043(6) 0.052(7) 0.023(5) 0.001(5) 0.002(4) 0.029(5)
O7 0.040(6) 0.039(6) 0.040(6) -0.008(5) 0.000(5) 0.012(5)
O8 0.027(5) 0.037(5) 0.036(5) 0.001(4) 0.009(4) 0.018(4)
O9 0.045(6) 0.029(5) 0.041(6) 0.005(5) 0.013(5) 0.018(5)
O10 0.040(6) 0.031(5) 0.026(5) -0.001(4) -0.001(4) 0.018(5)
O11 0.031(5) 0.032(5) 0.030(5) 0.007(4) 0.006(4) 0.019(4)
O12 0.032(5) 0.023(5) 0.038(6) -0.002(4) 0.004(4) 0.011(4)
O13 0.044(6) 0.047(7) 0.044(6) -0.009(5) -0.002(5) 0.023(5)
O14 0.033(5) 0.034(5) 0.031(5) -0.002(4) -0.004(4) 0.017(4)
O15 0.034(5) 0.029(5) 0.035(5) -0.010(4) -0.003(4) 0.016(4)
O19 0.025(5) 0.035(5) 0.028(5) -0.001(4) 0.003(4) 0.012(4)
O20 0.029(5) 0.029(5) 0.029(5) 0.001(4) -0.009(4) 0.011(4)
O21 0.022(4) 0.018(4) 0.020(4) 0.003(3) 0.005(3) 0.008(4)
O22 0.029(5) 0.029(5) 0.012(7) 0.000 0.000 0.015(2)
O23 0.031(5) 0.038(5) 0.023(5) -0.006(4) -0.006(4) 0.017(4)
O24 0.047(6) 0.039(6) 0.016(4) 0.003(4) -0.004(4) 0.020(5)
O25 0.046(6) 0.048(7) 0.022(5) -0.009(5) -0.008(5) 0.022(5)
O26 0.041(6) 0.043(6) 0.036(6) 0.003(5) 0.000(5) 0.027(5)
O27 0.034(5) 0.031(5) 0.025(5) 0.006(4) -0.003(4) 0.019(4)
O28 0.031(5) 0.039(6) 0.031(5) 0.004(4) -0.003(4) 0.015(5)
O29 0.037(5) 0.026(5) 0.032(5) 0.000(4) 0.001(4) 0.016(4)
O30 0.022(4) 0.028(5) 0.030(5) 0.004(4) 0.002(4) 0.011(4)
O31 0.037(5) 0.033(5) 0.031(5) 0.007(4) 0.005(4) 0.021(5)
O33 0.036(6) 0.047(6) 0.024(5) -0.002(4) 0.003(4) 0.021(5)
O34 0.040(6) 0.044(6) 0.041(6) 0.008(5) 0.013(5) 0.027(5)
O35 0.073(9) 0.069(9) 0.092(11) 0.021(8) 0.043(8) 0.052(8)
O36 0.039(7) 0.109(13) 0.112(13) -0.052(11) -0.032(8) 0.036(8)
P1 0.0291(18) 0.0291(18) 0.023(3) 0.000 0.000 0.0145(9)
P2 0.0253(16) 0.0253(16) 0.022(3) 0.000 0.000 0.0126(8)
W1 0.0323(3) 0.0285(3) 0.0235(3) 0.0033(3) 0.0029(3) 0.0178(3)
W2 0.0256(3) 0.0329(3) 0.0242(3) 0.0012(3) -0.0009(3) 0.0149(3)
W3 0.0297(3) 0.0310(3) 0.0315(4) -0.0036(3) 0.0014(3) 0.0166(3)
W4 0.0327(3) 0.0334(4) 0.0189(3) -0.0016(3) -0.0039(3) 0.0156(3)
W5 0.0282(3) 0.0280(3) 0.0309(4) 0.0012(3) 0.0044(3) 0.0123(3)
W6 0.0435(4) 0.0429(4) 0.0244(3) -0.0050(3) 0.0004(3) 0.0225(3)

loop_
_atom_type_symbol
_atom_type_description
_atom_type_scat_dispersion_real
_atom_type_scat_dispersion_imag
_atom_type_scat_source
C C 0.0137 0.0067 'International Tables Vol C Tables 4.2.6.8 and 6.1.1.4'
H H 0.0000 0.0000 'International Tables Vol C Tables 4.2.6.8 and 6.1.1.4'
N N 0.0241 0.0134 'International Tables Vol C Tables 4.2.6.8 and 6.1.1.4'
O O 0.0389 0.0241 'International Tables Vol C Tables 4.2.6.8 and 6.1.1.4'
P P 0.2543 0.3332 'International Tables Vol C Tables 4.2.6.8 and 6.1.1.4'
Mn Mn -0.0162 2.2332 'International Tables Vol C Tables 4.2.6.8 and 6.1.1.4'
W W -7.1285 4.4676 'International Tables Vol C Tables 4.2.6.8 and 6.1.1.4'

loop_
_geom_angle_atom_site_label_1
_geom_angle_atom_site_label_2
_geom_angle_atom_site_label_3
_geom_angle
_geom_angle_site_symmetry_1
_geom_angle_site_symmetry_3
_geom_angle_publ_flag
N1 C1 C3 120.4(14) . . ?
N1 C1 C2 111.0(13) . . ?
C3 C1 C2 128.6(15) . . ?
O31 C2 O33 125.0(14) . 2_765 ?
O31 C2 C1 120.0(13) . . ?
O33 C2 C1 115.0(12) 2_765 . ?
C1 C3 C4 118.0(16) . . ?
C5 C4 C3 120.6(17) . . ?
C4 C5 C6 118.8(16) . . ?
N1 C6 C5 120.3(16) . . ?
N1 C6 C7 114.8(13) . . ?
C5 C6 C7 124.8(14) . . ?
O35 C7 O34 126.5(17) . . ?
O35 C7 C6 119.7(15) . . ?
O34 C7 C6 113.8(13) . . ?
N2 C9 C10 121.2(14) . . ?
N2 C9 C15 112.0(12) . 2_655 ?
C10 C9 C15 126.8(15) . 2_655 ?
C11 C10 C9 119.4(16) . . ?
C10 C11 C12 118.4(16) . . ?
C13 C12 C11 120.5(16) . . ?
N2 C13 C12 120.6(15) . . ?
N2 C13 C14 113.3(15) . . ?
C12 C13 C14 126.0(16) . . ?
O36 C14 O13 125(2) . . ?
O36 C14 C13 119.0(19) . . ?
O13 C14 C13 115.7(15) . . ?
O15 C15 O14 126.6(14) 3_665 . ?
O15 C15 C9 116.2(13) 3_665 3_665 ?
O14 C15 C9 117.2(14) . 3_665 ?
O12 Mn1 O11 89.3(4) . . ?
O12 Mn1 O14 178.3(4) . . ?
O11 Mn1 O14 91.4(4) . . ?
O12 Mn1 N2 93.1(5) . . ?
O11 Mn1 N2 164.5(5) . . ?
O14 Mn1 N2 86.7(5) . . ?
O12 Mn1 O15 85.7(4) . . ?
O11 Mn1 O15 121.8(4) . . ?
O14 Mn1 O15 92.6(4) . . ?
N2 Mn1 O15 73.7(4) . . ?
O12 Mn1 O13 92.7(5) . . ?
O11 Mn1 O13 91.3(4) . . ?
O14 Mn1 O13 88.9(4) . . ?
N2 Mn1 O13 73.3(5) . . ?
O15 Mn1 O13 146.8(4) . . ?
O30 Mn2 O29 91.4(4) . . ?
O30 Mn2 O33 176.6(4) . . ?
O29 Mn2 O33 89.3(5) . . ?
O30 Mn2 N1 91.0(4) . . ?
O29 Mn2 N1 165.0(5) . . ?
O33 Mn2 N1 89.2(4) . . ?
O30 Mn2 O34 94.4(4) . . ?
O29 Mn2 O34 90.3(4) . . ?
O33 Mn2 O34 89.0(4) . . ?
N1 Mn2 O34 74.7(4) . . ?
O30 Mn2 O31 84.4(4) . . ?
O29 Mn2 O31 121.7(4) . . ?
O33 Mn2 O31 92.4(4) . . ?
N1 Mn2 O31 73.3(4) . . ?
O34 Mn2 O31 148.0(4) . . ?
C6 N1 C1 121.6(13) . . ?
C6 N1 Mn2 118.4(10) . . ?
C1 N1 Mn2 119.9(9) . . ?
C13 N2 C9 119.7(13) . . ?
C13 N2 Mn1 120.8(11) . . ?
C9 N2 Mn1 119.4(9) . . ?
P1 O1 W3 128.0(5) . 3_665 ?
P1 O1 W5 129.8(5) . 3_665 ?
W3 O1 W5 90.4(3) 3_665 3_665 ?
P1 O2 W6 124.0(3) . . ?
P1 O2 W6 124.0(3) . 3_665 ?
W6 O2 W6 91.8(4) . 3_665 ?
P1 O2 W6 124.0(3) . 2_655 ?
W6 O2 W6 91.8(4) . 2_655 ?
W6 O2 W6 91.8(4) 3_665 2_655 ?
W6 O3 W5 149.4(6) . 3_665 ?
W6 O5 W6 123.3(5) . 2_655 ?
W6 O6 W3 148.2(6) . . ?
W3 O8 W5 119.7(5) . . ?
W3 O10 W5 153.5(6) 2_655 . ?
W3 O11 Mn1 142.0(6) . . ?
W5 O12 Mn1 137.5(5) . . ?
C14 O13 Mn1 116.7(11) . . ?
C15 O14 Mn1 113.9(10) . . ?
C15 O15 Mn1 118.2(9) 2_655 . ?
W2 O19 W1 155.8(6) . 2_765 ?
W4 O20 W2 148.2(5) . . ?
P2 O21 W1 127.5(5) . 3_675 ?
P2 O21 W2 129.5(5) . 3_675 ?
W1 O21 W2 89.7(3) 3_675 3_675 ?
P2 O22 W4 124.2(3) . . ?
P2 O22 W4 124.2(3) . 3_675 ?
W4 O22 W4 91.5(4) . 3_675 ?
P2 O22 W4 124.2(3) . 2_765 ?
W4 O22 W4 91.5(4) . 2_765 ?
W4 O22 W4 91.5(4) 3_675 2_765 ?
W4 O23 W1 150.0(6) . 2_765 ?
W4 O24 W4 122.7(5) 3_675 . ?
W1 O27 W2 119.9(5) . . ?
W1 O29 Mn2 140.1(5) . . ?
W2 O30 Mn2 135.7(5) . . ?
C2 O31 Mn2 115.1(9) . . ?
C2 O33 Mn2 115.0(9) 3_675 . ?
C7 O34 Mn2 118.1(10) . . ?
O1 P1 O1 112.0(4) . 2_655 ?
O1 P1 O1 112.0(4) . 3_665 ?
O1 P1 O1 112.0(4) 2_655 3_665 ?
O1 P1 O2 106.8(4) . . ?
O1 P1 O2 106.8(4) 2_655 . ?
O1 P1 O2 106.8(4) 3_665 . ?
O21 P2 O21 111.4(3) 3_675 2_765 ?
O21 P2 O21 111.4(3) 3_675 . ?
O21 P2 O21 111.4(3) 2_765 . ?
O21 P2 O22 107.5(4) 3_675 . ?
O21 P2 O22 107.5(4) 2_765 . ?
O21 P2 O22 107.5(4) . . ?
O26 W1 O29 101.3(5) . . ?
O26 W1 O27 99.6(5) . . ?
O29 W1 O27 92.1(4) . . ?
O26 W1 O19 101.1(5) . 3_675 ?
O29 W1 O19 94.2(4) . 3_675 ?
O27 W1 O19 156.8(4) . 3_675 ?
O26 W1 O23 97.9(5) . 3_675 ?
O29 W1 O23 160.8(4) . 3_675 ?
O27 W1 O23 83.3(4) . 3_675 ?
O19 W1 O23 83.4(4) 3_675 3_675 ?
O26 W1 O21 174.3(4) . 2_765 ?
O29 W1 O21 79.2(4) . 2_765 ?
O27 W1 O21 74.7(3) . 2_765 ?
O19 W1 O21 84.5(3) 3_675 2_765 ?
O23 W1 O21 81.7(3) 3_675 2_765 ?
O28 W2 O30 99.4(4) . . ?
O28 W2 O19 102.0(5) . . ?
O30 W2 O19 94.5(4) . . ?
O28 W2 O27 102.1(5) . . ?
O30 W2 O27 89.9(4) . . ?
O19 W2 O27 154.4(4) . . ?
O28 W2 O20 95.4(4) . . ?
O30 W2 O20 165.0(4) . . ?
O19 W2 O20 84.9(4) . . ?
O27 W2 O20 84.5(4) . . ?
O28 W2 O21 175.2(4) . 2_765 ?
O30 W2 O21 83.2(3) . 2_765 ?
O19 W2 O21 81.7(4) . 2_765 ?
O27 W2 O21 73.8(4) . 2_765 ?
O20 W2 O21 81.9(3) . 2_765 ?
O7 W3 O11 101.7(5) . . ?
O7 W3 O10 99.6(5) . 3_665 ?
O11 W3 O10 93.8(4) . 3_665 ?
O7 W3 O8 99.5(5) . . ?
O11 W3 O8 90.9(4) . . ?
O10 W3 O8 158.9(4) 3_665 . ?
O7 W3 O6 96.7(5) . . ?
O11 W3 O6 161.4(4) . . ?
O10 W3 O6 85.0(4) 3_665 . ?
O8 W3 O6 84.1(5) . . ?
O7 W3 O1 174.2(4) . 2_655 ?
O11 W3 O1 78.8(4) . 2_655 ?
O10 W3 O1 86.0(4) 3_665 2_655 ?
O8 W3 O1 74.8(4) . 2_655 ?
O6 W3 O1 82.7(4) . 2_655 ?
O25 W4 O23 104.3(5) . . ?
O25 W4 O20 102.3(5) . . ?
O23 W4 O20 88.9(4) . . ?
O25 W4 O24 99.1(5) . 2_765 ?
O23 W4 O24 90.1(4) . 2_765 ?
O20 W4 O24 158.1(4) . 2_765 ?
O25 W4 O24 98.5(5) . . ?
O23 W4 O24 157.2(4) . . ?
O20 W4 O24 87.7(4) . . ?
O24 W4 O24 84.9(7) 2_765 . ?
O25 W4 O22 168.5(5) . . ?
O23 W4 O22 84.4(4) . . ?
O20 W4 O22 85.1(3) . . ?
O24 W4 O22 73.0(3) 2_765 . ?
O24 W4 O22 72.8(4) . . ?
O9 W5 O12 99.3(5) . . ?
O9 W5 O10 102.4(5) . . ?
O12 W5 O10 93.8(4) . . ?
O9 W5 O8 101.4(5) . . ?
O12 W5 O8 89.7(4) . . ?
O10 W5 O8 155.1(4) . . ?
O9 W5 O3 97.0(5) . 2_655 ?
O12 W5 O3 163.5(4) . 2_655 ?
O10 W5 O3 85.4(4) . 2_655 ?
O8 W5 O3 84.3(4) . 2_655 ?
O9 W5 O1 174.1(4) . 2_655 ?
O12 W5 O1 83.1(4) . 2_655 ?
O10 W5 O1 82.7(4) . 2_655 ?
O8 W5 O1 73.2(4) . 2_655 ?
O3 W5 O1 80.4(4) 2_655 2_655 ?
O4 W6 O3 103.5(5) . . ?
O4 W6 O6 101.7(5) . . ?
O3 W6 O6 88.7(5) . . ?
O4 W6 O5 99.0(5) . . ?
O3 W6 O5 157.4(4) . . ?
O6 W6 O5 88.8(5) . . ?
O4 W6 O5 100.9(5) . 3_665 ?
O3 W6 O5 87.2(5) . 3_665 ?
O6 W6 O5 157.3(4) . 3_665 ?
O5 W6 O5 86.4(7) . 3_665 ?
O4 W6 O2 169.2(5) . . ?
O3 W6 O2 84.6(4) . . ?
O6 W6 O2 85.4(4) . . ?
O5 W6 O2 72.8(4) . . ?
O5 W6 O2 72.0(4) 3_665 . ?

loop_
_geom_bond_atom_site_label_1
_geom_bond_atom_site_label_2
_geom_bond_distance
_geom_bond_site_symmetry_2
_geom_bond_publ_flag
C1 N1 1.35(2) . ?
C1 C3 1.38(2) . ?
C1 C2 1.49(2) . ?
C2 O31 1.198(17) . ?
C2 O33 1.288(17) 2_765 ?
C3 C4 1.43(3) . ?
C4 C5 1.32(3) . ?
C5 C6 1.43(2) . ?
C6 N1 1.318(19) . ?
C6 C7 1.55(2) . ?
C7 O35 1.23(2) . ?
C7 O34 1.242(19) . ?
C9 N2 1.35(2) . ?
C9 C10 1.38(2) . ?
C9 C15 1.52(2) 2_655 ?
C10 C11 1.34(2) . ?
C11 C12 1.38(3) . ?
C12 C13 1.37(2) . ?
C13 N2 1.311(19) . ?
C13 C14 1.48(3) . ?
C14 O36 1.28(2) . ?
C14 O13 1.28(2) . ?
C15 O15 1.230(19) 3_665 ?
C15 O14 1.318(18) . ?
Mn1 O12 1.876(10) . ?
Mn1 O11 1.901(10) . ?
Mn1 O14 1.938(10) . ?
Mn1 N2 2.090(13) . ?
Mn1 O15 2.191(10) . ?
Mn1 O13 2.198(12) . ?
Mn2 O30 1.886(10) . ?
Mn2 O29 1.906(10) . ?
Mn2 O33 1.966(11) . ?
Mn2 N1 2.087(12) . ?
Mn2 O34 2.201(10) . ?
Mn2 O31 2.243(10) . ?
O1 P1 1.542(9) . ?
O1 W3 2.314(9) 3_665 ?
O1 W5 2.361(9) 3_665 ?
O2 P1 1.580(15) . ?
O2 W6 2.377(8) . ?
O2 W6 2.377(8) 3_665 ?
O2 W6 2.377(8) 2_655 ?
O3 W6 1.862(11) . ?
O3 W5 1.995(11) 3_665 ?
O4 W6 1.720(11) . ?
O5 W6 1.916(11) . ?
O5 W6 1.963(11) 2_655 ?
O6 W6 1.886(11) . ?
O6 W3 1.987(10) . ?
O7 W3 1.718(12) . ?
O8 W3 1.906(10) . ?
O8 W5 1.932(10) . ?
O9 W5 1.715(11) . ?
O10 W3 1.900(10) 2_655 ?
O10 W5 1.908(10) . ?
O11 W3 1.814(10) . ?
O12 W5 1.836(11) . ?
O19 W2 1.871(10) . ?
O19 W1 1.925(10) 2_765 ?
O20 W4 1.872(11) . ?
O20 W2 1.996(10) . ?
O21 P2 1.532(9) . ?
O21 W1 2.348(9) 3_675 ?
O21 W2 2.375(8) 3_675 ?
O22 P2 1.575(14) . ?
O22 W4 2.385(8) . ?
O22 W4 2.385(8) 3_675 ?
O22 W4 2.385(8) 2_765 ?
O23 W4 1.860(10) . ?
O23 W1 1.992(10) 2_765 ?
O24 W4 1.941(10) 3_675 ?
O24 W4 1.953(10) . ?
O25 W4 1.719(10) . ?
O26 W1 1.704(11) . ?
O27 W1 1.917(10) . ?
O27 W2 1.931(9) . ?
O28 W2 1.713(10) . ?
O29 W1 1.800(10) . ?
O30 W2 1.840(10) . ?
